data_7157563
loop_
_publ_author_name
'Kim, Jung Keun'
'Gong, Ming'
'Shokova, Elvira A.'
'Tafeenko, Viktor A.'
'Kovaleva, Olga V.'
'Wu, Yangjie'
'Kovalev, Vladimir V.'

_publ_section_title
;
 Pyrazoles: 'one-pot' synthesis from arenes and carboxylic acids.
;
_journal_issue 29
_journal_name_full 'Organic &amp; biomolecular chemistry'
_journal_page_first 5625
_journal_page_last 5638
_journal_paper_doi 10.1039/d0ob01228a
_journal_volume 18
_journal_year 2020
_chemical_formula_moiety '(2(c33 h30 cl2 f2 n2 o2); 2(c2 h5 o h); (h2 o))'
_chemical_formula_sum 'C70 H74 Cl4 F4 N4 O5'
_chemical_formula_weight 1269.13
_space_group_crystal_system triclinic
_space_group_IT_number 2
_space_group_name_Hall '-P 1'
_space_group_name_H-M_alt 'P -1'
_atom_sites_solution_hydrogens mixed
_audit_block_doi 10.5517/ccdc.csd.cc1n0vh0
_audit_creation_method SHELXL-2013
_audit_update_record
;
2016-12-01 deposited with the CCDC.	2020-06-29 downloaded from the CCDC.
;
_cell_angle_alpha 89.435(2)
_cell_angle_beta 81.488(3)
_cell_angle_gamma 87.410(3)
_cell_formula_units_Z 2
_cell_length_a 13.0983(4)
_cell_length_b 14.8761(4)
_cell_length_c 16.8995(5)
_cell_measurement_reflns_used 867
_cell_measurement_temperature 295(2)
_cell_measurement_theta_max 65
_cell_measurement_theta_min 3
_cell_volume 3253.28(17)
_computing_cell_refinement 'STOE X-AREA'
_computing_data_collection 'STOE X-AREA'
_computing_data_reduction 'STOE X-RED'
_computing_structure_refinement 'SHELXL-2013 (Sheldrick, 2013)'
_computing_structure_solution 'SHELXS-97 (Sheldrick, 2008)'
_diffrn_ambient_temperature 295
_diffrn_detector Pilatus100K
_diffrn_detector_area_resol_mean 5.81
_diffrn_detector_type STOE
_diffrn_measured_fraction_theta_full 0.986
_diffrn_measured_fraction_theta_max 0.985
_diffrn_measurement_device_type STOE
_diffrn_measurement_method 'rotation method'
_diffrn_radiation_collimation 'focusing mirrors'
_diffrn_radiation_monochromator none
_diffrn_radiation_polarisn_norm 0
_diffrn_radiation_type 'Cu K\a'
_diffrn_radiation_wavelength 1.54186
_diffrn_reflns_av_R_equivalents 0.0526
_diffrn_reflns_av_unetI/netI 0.1126
_diffrn_reflns_Laue_measured_fraction_full 0.986
_diffrn_reflns_Laue_measured_fraction_max 0.985
_diffrn_reflns_limit_h_max 8
_diffrn_reflns_limit_h_min -15
_diffrn_reflns_limit_k_max 14
_diffrn_reflns_limit_k_min -17
_diffrn_reflns_limit_l_max 19
_diffrn_reflns_limit_l_min -20
_diffrn_reflns_number 23032
_diffrn_reflns_point_group_measured_fraction_full 0.986
_diffrn_reflns_point_group_measured_fraction_max 0.985
_diffrn_reflns_theta_full 67.686
_diffrn_reflns_theta_max 67.700
_diffrn_reflns_theta_min 3.415
_diffrn_source 'Cu GeniX 3D'
_diffrn_source_current 0.600
_diffrn_source_power 0.030
_diffrn_source_voltage 50
_exptl_absorpt_coefficient_mu 2.183
_exptl_absorpt_correction_T_max 0.5050
_exptl_absorpt_correction_T_min 0.3881
_exptl_absorpt_correction_type multi-scan
_exptl_absorpt_process_details
;
[c.f. r.h. blessing, acta cryst. (1995), a51, 33-38]
;
_exptl_crystal_colour colorless
_exptl_crystal_density_diffrn 1.296
_exptl_crystal_description block
_exptl_crystal_F_000 1332
_exptl_crystal_size_max 0.230
_exptl_crystal_size_mid 0.180
_exptl_crystal_size_min 0.080
_refine_diff_density_max 0.406
_refine_diff_density_min -0.304
_refine_diff_density_rms 0.039
_refine_ls_extinction_coef 0.00082(10)
_refine_ls_extinction_expression Fc^*^=kFc[1+0.001xFc^2^\l^3^/sin(2\q)]^-1/4^
_refine_ls_extinction_method SHELXL
_refine_ls_goodness_of_fit_ref 0.884
_refine_ls_hydrogen_treatment mixed
_refine_ls_matrix_type full
_refine_ls_number_parameters 831
_refine_ls_number_reflns 11028
_refine_ls_number_restraints 8
_refine_ls_restrained_S_all 0.892
_refine_ls_R_factor_all 0.1524
_refine_ls_R_factor_gt 0.0588
_refine_ls_shift/su_max 0.004
_refine_ls_shift/su_mean 0.004
_refine_ls_structure_factor_coef Fsqd
_refine_ls_weighting_details 'w=1/[\s^2^(Fo^2^)+(0.0692P)^2^] where P=(Fo^2^+2Fc^2^)/3'
_refine_ls_weighting_scheme calc
_refine_ls_wR_factor_gt 0.1371
_refine_ls_wR_factor_ref 0.1608
_reflns_Friedel_coverage 0.000
_reflns_number_gt 4645
_reflns_number_total 11028
_reflns_threshold_expression 'I > 2\s(I)'
_cod_data_source_file d0ob01228a2.cif
_cod_data_source_block shelx_CCDC2
_cod_depositor_comments 'Adding full bibliography for 7157561--7157563.cif.'
_cod_database_code 7157563
_shelx_space_group_comment
;
The symmetry employed for this shelxl refinement is uniquely defined
by the following loop, which should always be used as a source of
symmetry information in preference to the above space-group names.
They are only intended as comments.
;
_shelxl_version_number 2013-4

loop_
_space_group_symop_operation_xyz
'x, y, z'
'-x, -y, -z'

loop_
_atom_site_label
_atom_site_type_symbol
_atom_site_fract_x
_atom_site_fract_y
_atom_site_fract_z
_atom_site_U_iso_or_equiv
_atom_site_adp_type
_atom_site_occupancy
_atom_site_site_symmetry_order
_atom_site_calc_flag
_atom_site_refinement_flags_posn
_atom_site_refinement_flags_adp
_atom_site_refinement_flags_occupancy
_atom_site_disorder_assembly
_atom_site_disorder_group
Cl1 Cl 0.26253(11) 0.48185(9) 0.03225(8) 0.1128(5) Uani 1 1 d . . . . .
Cl2 Cl 0.18468(17) 0.70513(13) 0.28071(14) 0.1101(8) Uani 0.653(3) 1 d . . P . .
H5 H -0.0684 0.5843 0.1489 0.132 Uiso 0.6537 1 d . U P . .
Cl21 Cl -0.1217(2) 0.56474(19) 0.1551(2) 0.0830(13) Uani 0.347(3) 1 d . . P . .
H3 H 0.1657 0.6888 0.2412 0.100 Uiso 0.3463 1 d . U P . .
F1 F 0.0492(3) 0.65364(19) -0.11125(16) 0.1269(11) Uani 1 1 d . . . . .
F2 F 0.2318(4) 1.1212(2) 0.1948(3) 0.198(2) Uani 1 1 d . . . . .
O1 O -0.4295(2) 1.13013(19) 0.4792(2) 0.0804(9) Uani 1 1 d D . . . .
N1 N -0.0938(3) 0.67262(19) 0.31776(19) 0.0673(9) Uani 1 1 d . . . . .
N2 N -0.1686(3) 0.73344(18) 0.34813(18) 0.0684(10) Uani 1 1 d . . . . .
H52 H -0.2120 0.7257 0.3908 0.082 Uiso 1 1 calc R U . . .
C1 C 0.1754(4) 0.5450(3) 0.0995(2) 0.0696(11) Uani 1 1 d . . . . .
C2 C 0.2109(3) 0.5991(3) 0.1524(3) 0.0757(12) Uani 1 1 d . . . . .
H2 H 0.2814 0.6010 0.1544 0.091 Uiso 1 1 calc R U . . .
C3 C 0.1401(3) 0.6515(3) 0.2035(2) 0.0684(11) Uani 1 1 d . . . . .
C4 C 0.0356(3) 0.6511(2) 0.2009(2) 0.0534(10) Uani 1 1 d . . . . .
C5 C 0.0029(3) 0.5919(3) 0.1484(2) 0.0643(11) Uani 1 1 d . . . . .
C6 C 0.0720(4) 0.5384(3) 0.0969(2) 0.0702(11) Uani 1 1 d . . . . .
H6 H 0.0488 0.4991 0.0616 0.084 Uiso 1 1 calc R U . . .
C7 C -0.0421(3) 0.7080(2) 0.2517(2) 0.0539(10) Uani 1 1 d . . . . .
C8 C -0.0850(3) 0.7952(2) 0.2390(2) 0.0528(9) Uani 1 1 d . . . . .
C9 C -0.1657(3) 0.8082(2) 0.3021(2) 0.0555(10) Uani 1 1 d . . . . .
C10 C -0.0592(3) 0.8589(2) 0.1690(2) 0.0611(11) Uani 1 1 d . . . . .
H10 H -0.1239 0.8926 0.1638 0.073 Uiso 1 1 calc R U . . .
C11 C -0.0292(3) 0.8084(2) 0.0907(2) 0.0572(10) Uani 1 1 d . . . . .
C12 C -0.1036(4) 0.7678(3) 0.0546(3) 0.0754(12) Uani 1 1 d . . . . .
H12 H -0.1726 0.7751 0.0772 0.090 Uiso 1 1 calc R U . . .
C13 C -0.0782(5) 0.7167(3) -0.0139(3) 0.0868(14) Uani 1 1 d . . . . .
H13 H -0.1290 0.6903 -0.0376 0.104 Uiso 1 1 calc R U . . .
C14 C 0.0238(6) 0.7062(3) -0.0457(3) 0.0860(15) Uani 1 1 d . . . . .
C15 C 0.0991(4) 0.7451(3) -0.0132(3) 0.0789(13) Uani 1 1 d . . . . .
H15 H 0.1678 0.7372 -0.0365 0.095 Uiso 1 1 calc R U . . .
C16 C 0.0732(3) 0.7963(2) 0.0546(2) 0.0673(11) Uani 1 1 d . . . . .
H16 H 0.1249 0.8233 0.0769 0.081 Uiso 1 1 calc R U . . .
C17 C 0.0180(4) 0.9292(2) 0.1803(3) 0.0664(12) Uani 1 1 d . . . . .
C18 C 0.0228(4) 1.0054(3) 0.1305(3) 0.0967(17) Uani 1 1 d . . . . .
H18 H -0.0228 1.0130 0.0934 0.116 Uiso 1 1 calc R U . . .
C19 C 0.0946(7) 1.0690(3) 0.1363(5) 0.134(3) Uani 1 1 d . . . . .
H19 H 0.0977 1.1196 0.1033 0.161 Uiso 1 1 calc R U . . .
C20 C 0.1608(7) 1.0573(4) 0.1905(5) 0.132(3) Uani 1 1 d . . . . .
C21 C 0.1587(5) 0.9860(4) 0.2398(3) 0.1145(18) Uani 1 1 d . . . . .
H21 H 0.2047 0.9797 0.2766 0.137 Uiso 1 1 calc R U . . .
C22 C 0.0860(4) 0.9218(3) 0.2344(3) 0.0850(14) Uani 1 1 d . . . . .
H22 H 0.0835 0.8723 0.2687 0.102 Uiso 1 1 calc R U . . .
C23 C -0.2467(3) 0.8824(2) 0.3196(2) 0.0609(11) Uani 1 1 d . . . . .
H23A H -0.3136 0.8554 0.3277 0.073 Uiso 1 1 calc R U . . .
H23B H -0.2443 0.9201 0.2723 0.073 Uiso 1 1 calc R U . . .
C24 C -0.2418(3) 0.9438(2) 0.3916(2) 0.0503(9) Uani 1 1 d . . . . .
C25 C -0.2457(3) 0.8901(2) 0.4698(2) 0.0552(10) Uani 1 1 d . . . . .
H25A H -0.3075 0.8555 0.4779 0.066 Uiso 1 1 calc R U . . .
H25B H -0.1862 0.8482 0.4662 0.066 Uiso 1 1 calc R U . . .
C26 C -0.3368(3) 1.0095(2) 0.4011(2) 0.0566(10) Uani 1 1 d . . . . .
H26A H -0.3364 1.0452 0.3527 0.068 Uiso 1 1 calc R U . . .
H26B H -0.3991 0.9757 0.4086 0.068 Uiso 1 1 calc R U . . .
C27 C -0.1446(3) 0.9986(2) 0.3811(2) 0.0678(11) Uani 1 1 d . . . . .
H27A H -0.0839 0.9582 0.3765 0.081 Uiso 1 1 calc R U . . .
H27B H -0.1413 1.0338 0.3322 0.081 Uiso 1 1 calc R U . . .
C28 C -0.2461(3) 0.9523(2) 0.5405(2) 0.0629(11) Uani 1 1 d . . . . .
H28 H -0.2485(3) 0.9134(15) 0.593(2) 0.076 Uiso 1 1 calc R U . . .
C29 C -0.3415(3) 1.0161(2) 0.5477(2) 0.0615(10) Uani 1 1 d . . . . .
H29A H -0.4035 0.9818 0.5558 0.074 Uiso 1 1 calc R U . . .
H29B H -0.3429 1.0555 0.5932 0.074 Uiso 1 1 calc R U . . .
C30 C -0.1456(3) 1.0609(3) 0.4519(3) 0.0758(13) Uani 1 1 d . . . . .
H30 H -0.085(3) 1.0948(16) 0.4441(5) 0.091 Uiso 1 1 calc R U . . .
C31 C -0.3380(3) 1.0713(2) 0.4714(2) 0.0568(10) Uani 1 1 d . . . . .
C32 C -0.2411(3) 1.1257(2) 0.4596(3) 0.0739(12) Uani 1 1 d . . . . .
H32A H -0.2414 1.1653 0.5049 0.089 Uiso 1 1 calc R U . . .
H32B H -0.2394 1.1623 0.4117 0.089 Uiso 1 1 calc R U . . .
C33 C -0.1483(3) 1.0057(3) 0.5291(3) 0.0790(12) Uani 1 1 d . . . . .
H33A H -0.0878 0.9650 0.5255 0.095 Uiso 1 1 calc R U . . .
H33B H -0.1482 1.0453 0.5743 0.095 Uiso 1 1 calc R U . . .
Cl1A Cl 0.75966(12) 0.99177(10) 0.05522(8) 0.1256(6) Uani 1 1 d . . . . .
Cl3 Cl 0.73943(14) 1.26673(12) 0.25015(12) 0.0962(5) Uani 0.6718(18) 1 d . . P . .
H5A H 0.4567 1.0982 0.2177 0.115 Uiso 0.6714 1 d . U P . .
Cl31 Cl 0.4109(3) 1.0819(2) 0.2388(2) 0.0962(5) Uani 0.3282(18) 1 d . . P . .
H3A H 0.7088 1.2337 0.2347 0.115 Uiso 0.3286 1 d . U P . .
F1A F 0.5426(3) 1.1283(2) -0.07292(18) 0.1411(12) Uani 1 1 d . . . . .
F2A F 0.6824(3) 1.6791(2) 0.1610(2) 0.1614(15) Uani 1 1 d . . . . .
O1A O -0.0768(2) 1.50430(18) 0.3978(2) 0.0720(9) Uani 1 1 d . . . . .
N1A N 0.4811(2) 1.23043(19) 0.36207(18) 0.0599(8) Uani 1 1 d . . . . .
N2A N 0.4073(2) 1.29199(19) 0.39285(19) 0.0571(8) Uani 1 1 d . . . . .
C1A C 0.6871(5) 1.0597(3) 0.1277(3) 0.0791(13) Uani 1 1 d . . . . .
C2A C 0.7359(3) 1.1264(3) 0.1600(3) 0.0755(13) Uani 1 1 d . . . . .
H2A H 0.8070 1.1315 0.1473 0.091 Uiso 1 1 calc R U . . .
C3A C 0.6769(3) 1.1869(3) 0.2127(2) 0.0671(11) Uani 1 1 d . . . . .
C4A C 0.5715(3) 1.1801(2) 0.2326(2) 0.0543(10) Uani 1 1 d . . . . .
C5A C 0.5279(3) 1.1076(3) 0.2019(3) 0.0752(12) Uani 1 1 d . . . . .
C6A C 0.5852(4) 1.0477(3) 0.1495(3) 0.0861(14) Uani 1 1 d . . . . .
H6A H 0.5540 0.9997 0.1294 0.103 Uiso 1 1 calc R U . . .
C7A C 0.5024(3) 1.2458(2) 0.2831(2) 0.0535(10) Uani 1 1 d . . . . .
C8A C 0.4415(3) 1.3199(2) 0.2622(2) 0.0509(9) Uani 1 1 d . . . . .
C9A C 0.3814(3) 1.3455(2) 0.3342(2) 0.0495(9) Uani 1 1 d . . . . .
C10A C 0.4455(4) 1.3693(2) 0.1838(2) 0.0552(10) Uani 1 1 d . . . . .
C11A C 0.4731(3) 1.3087(2) 0.1115(2) 0.0561(10) Uani 1 1 d . . . . .
C12A C 0.3989(4) 1.2547(3) 0.0902(3) 0.0776(13) Uani 1 1 d . . . . .
H12A H 0.3324 1.2593 0.1185 0.093 Uiso 1 1 calc R U . . .
C13A C 0.4206(5) 1.1938(3) 0.0279(3) 0.0942(15) Uani 1 1 d . . . . .
H13A H 0.3701 1.1575 0.0140 0.113 Uiso 1 1 calc R U . . .
C14A C 0.5188(6) 1.1890(3) -0.0122(3) 0.0906(15) Uani 1 1 d . . . . .
C15A C 0.5935(4) 1.2422(3) 0.0049(3) 0.0809(13) Uani 1 1 d . . . . .
H15A H 0.6592 1.2384 -0.0249 0.097 Uiso 1 1 calc R U . . .
C16A C 0.5702(3) 1.3024(3) 0.0676(2) 0.0660(11) Uani 1 1 d . . . . .
H16A H 0.6211 1.3392 0.0802 0.079 Uiso 1 1 calc R U . . .
C17A C 0.5111(3) 1.4525(2) 0.1798(2) 0.0581(10) Uani 1 1 d . . . . .
C18A C 0.5028(3) 1.5173(2) 0.1210(2) 0.0706(12) Uani 1 1 d . . . . .
H18A H 0.4570 1.5089 0.0850 0.085 Uiso 1 1 calc R U . . .
C19A C 0.5588(4) 1.5923(3) 0.1140(3) 0.0856(15) Uani 1 1 d . . . . .
H19A H 0.5517 1.6343 0.0739 0.103 Uiso 1 1 calc R U . . .
C20A C 0.6242(5) 1.6043(3) 0.1659(4) 0.1019(17) Uani 1 1 d . . . . .
C21A C 0.6363(4) 1.5435(4) 0.2257(4) 0.1101(8) Uani 1 1 d . . . . .
H21A H 0.6823 1.5530 0.2614 0.132 Uiso 1 1 calc R U . . .
C22A C 0.5773(4) 1.4668(3) 0.2313(3) 0.0875(14) Uani 1 1 d . . . . .
H22A H 0.5843 1.4250 0.2716 0.105 Uiso 1 1 calc R U . . .
C23A C 0.2940(3) 1.4155(2) 0.3507(2) 0.0534(9) Uani 1 1 d . . . . .
H23C H 0.3040 1.4616 0.3097 0.064 Uiso 1 1 calc R U . . .
H23D H 0.2984 1.4438 0.4015 0.064 Uiso 1 1 calc R U . . .
C24A C 0.1845(3) 1.38106(19) 0.35375(19) 0.0476(9) Uani 1 1 d . . . . .
C25A C 0.1686(3) 1.3403(2) 0.2745(2) 0.0592(10) Uani 1 1 d . . . . .
H25C H 0.2176 1.2898 0.2616 0.071 Uiso 1 1 calc R U . . .
H25D H 0.1814 1.3849 0.2323 0.071 Uiso 1 1 calc R U . . .
C26A C 0.1060(3) 1.4600(2) 0.3732(2) 0.0519(9) Uani 1 1 d . . . . .
H26C H 0.1144 1.4859 0.4241 0.062 Uiso 1 1 calc R U . . .
H26D H 0.1186 1.5061 0.3324 0.062 Uiso 1 1 calc R U . . .
C27A C 0.1611(3) 1.3101(2) 0.4195(2) 0.0540(10) Uani 1 1 d . . . . .
H27C H 0.2097 1.2590 0.4089 0.065 Uiso 1 1 calc R U . . .
H27D H 0.1696 1.3353 0.4707 0.065 Uiso 1 1 calc R U . . .
C28A C 0.0587(3) 1.3084(2) 0.2786(2) 0.0641(11) Uani 1 1 d . . . . .
H28A H 0.0500(5) 1.2823(11) 0.226(2) 0.077 Uiso 1 1 calc R U . . .
C29A C 0.0378(3) 1.2377(2) 0.3441(3) 0.0701(12) Uani 1 1 d . . . . .
H29C H -0.0320 1.2176 0.3466 0.084 Uiso 1 1 calc R U . . .
H29D H 0.0855 1.1861 0.3324 0.084 Uiso 1 1 calc R U . . .
C30A C 0.0516(3) 1.2786(2) 0.4236(2) 0.0591(11) Uani 1 1 d . . . . .
H30A H 0.0387(6) 1.2319(17) 0.4670(16) 0.071 Uiso 1 1 calc R U . . .
C31A C -0.0043(3) 1.4290(2) 0.3771(2) 0.0571(10) Uani 1 1 d . . . . .
C32A C -0.0179(3) 1.3884(2) 0.2974(2) 0.0651(11) Uani 1 1 d . . . . .
H32C H -0.0063 1.4333 0.2554 0.078 Uiso 1 1 calc R U . . .
H32D H -0.0880 1.3688 0.2998 0.078 Uiso 1 1 calc R U . . .
C33A C -0.0249(3) 1.3588(2) 0.4430(2) 0.0600(10) Uani 1 1 d . . . . .
H33C H -0.0951 1.3394 0.4465 0.072 Uiso 1 1 calc R U . . .
H33D H -0.0165 1.3844 0.4941 0.072 Uiso 1 1 calc R U . . .
O2 O 0.5047(3) 0.7804(2) 0.3838(2) 0.1070(11) Uani 1 1 d D . . . .
C34 C 0.4513(7) 0.7593(7) 0.3239(6) 0.200(4) Uani 1 1 d D . . . .
H34A H 0.3792 0.7554 0.3465 0.240 Uiso 1 1 calc R U . . .
H34B H 0.4757 0.6998 0.3044 0.240 Uiso 1 1 calc R U . . .
C35 C 0.4571(12) 0.8174(9) 0.2588(7) 0.310(8) Uani 1 1 d D . . . .
H35A H 0.4515 0.8784 0.2773 0.465 Uiso 1 1 calc R U . . .
H35B H 0.4017 0.8069 0.2291 0.465 Uiso 1 1 calc R U . . .
H35C H 0.5220 0.8069 0.2249 0.465 Uiso 1 1 calc R U . . .
O3 O 0.2865(3) 0.5046(2) 0.5741(3) 0.1293(15) Uani 1 1 d D . . . .
C36 C 0.3343(6) 0.5836(5) 0.5600(5) 0.159(3) Uani 1 1 d D . . . .
H36A H 0.3963 0.5796 0.5852 0.191 Uiso 1 1 calc R U . . .
H36B H 0.2892 0.6304 0.5878 0.191 Uiso 1 1 calc R U . . .
C37 C 0.3624(12) 0.6126(8) 0.4833(7) 0.347(11) Uani 1 1 d D . . . .
H37A H 0.4034 0.5660 0.4530 0.520 Uiso 1 1 calc R U . . .
H37B H 0.4020 0.6653 0.4835 0.520 Uiso 1 1 calc R U . . .
H37C H 0.3016 0.6268 0.4593 0.520 Uiso 1 1 calc R U . . .
O4 O 0.6505(2) 0.67189(16) 0.44165(15) 0.0673(7) Uani 1 1 d D . . . .
H10A H 0.380(3) 1.389(2) 0.1845(19) 0.048(11) Uiso 1 1 d . . . . .
H11 H 0.378(4) 1.307(4) 0.455(4) 0.15(2) Uiso 1 1 d . . . . .
H4 H 0.662(4) 0.6050(5) 0.438(3) 0.15(2) Uiso 1 1 d D . . . .
H1A H -0.066(5) 1.536(4) 0.363(4) 0.13(2) Uiso 1 1 d . . . . .
H1 H -0.446(5) 1.163(3) 0.4301(17) 0.23(4) Uiso 1 1 d D . . . .
H31 H 0.2101(10) 0.500(6) 0.577(5) 0.24(4) Uiso 1 1 d D . . . .
H41 H 0.595(2) 0.697(4) 0.411(2) 0.21(3) Uiso 1 1 d D . . . .
H51 H -0.459(9) 1.149(8) 0.524(7) 0.33(6) Uiso 1 1 d . . . . .

loop_
_atom_site_aniso_label
_atom_site_aniso_U_11
_atom_site_aniso_U_22
_atom_site_aniso_U_33
_atom_site_aniso_U_23
_atom_site_aniso_U_13
_atom_site_aniso_U_12
Cl1 0.0908(10) 0.1307(10) 0.1073(10) -0.0446(8) 0.0094(7) 0.0287(8)
Cl2 0.0977(15) 0.1077(13) 0.1299(17) -0.0397(11) -0.0346(12) 0.0071(11)
Cl21 0.055(2) 0.0793(19) 0.113(3) 0.0116(16) -0.0093(17) 0.0025(16)
F1 0.198(3) 0.1136(19) 0.0696(18) -0.0214(15) -0.0183(19) -0.010(2)
F2 0.238(5) 0.131(2) 0.202(4) -0.059(2) 0.078(3) -0.119(3)
O1 0.074(2) 0.0821(17) 0.080(2) -0.0015(15) -0.0074(17) 0.0416(16)
N1 0.067(2) 0.0600(17) 0.065(2) 0.0157(16) 0.0163(18) 0.0133(17)
N2 0.070(2) 0.0582(17) 0.065(2) 0.0186(15) 0.0237(17) 0.0129(18)
C1 0.068(3) 0.072(2) 0.063(3) -0.004(2) 0.002(2) 0.018(2)
C2 0.051(3) 0.091(3) 0.082(3) -0.020(3) -0.005(2) 0.011(2)
C3 0.058(3) 0.077(2) 0.069(3) -0.014(2) -0.006(2) 0.007(2)
C4 0.051(3) 0.052(2) 0.053(2) 0.0101(18) 0.000(2) 0.006(2)
C5 0.059(3) 0.066(2) 0.065(3) 0.007(2) -0.002(2) 0.001(2)
C6 0.080(4) 0.065(2) 0.064(3) -0.0071(19) -0.006(2) 0.006(2)
C7 0.053(2) 0.0517(19) 0.051(2) 0.0061(17) 0.0077(19) 0.0059(19)
C8 0.051(2) 0.0493(18) 0.054(2) 0.0092(16) 0.0048(19) 0.0024(18)
C9 0.056(3) 0.0528(19) 0.053(2) 0.0097(17) 0.0052(19) 0.0042(19)
C10 0.061(3) 0.058(2) 0.058(3) 0.0153(18) 0.008(2) 0.009(2)
C11 0.070(3) 0.0527(19) 0.048(2) 0.0148(17) -0.005(2) -0.005(2)
C12 0.079(3) 0.068(2) 0.079(3) 0.025(2) -0.012(3) -0.003(3)
C13 0.116(5) 0.077(3) 0.076(4) 0.012(3) -0.038(3) -0.022(3)
C14 0.129(5) 0.080(3) 0.049(3) 0.003(2) -0.013(3) -0.001(3)
C15 0.090(4) 0.082(3) 0.062(3) -0.002(2) 0.003(3) -0.013(3)
C16 0.069(3) 0.076(2) 0.053(3) 0.000(2) 0.007(2) -0.010(2)
C17 0.084(3) 0.048(2) 0.058(3) 0.0017(18) 0.018(3) -0.004(2)
C18 0.128(4) 0.059(2) 0.090(3) 0.015(2) 0.026(3) 0.002(3)
C19 0.191(8) 0.052(3) 0.130(6) 0.001(3) 0.078(5) -0.017(4)
C20 0.172(8) 0.082(4) 0.125(6) -0.030(4) 0.057(5) -0.068(5)
C21 0.123(5) 0.119(4) 0.099(4) -0.018(3) 0.008(3) -0.050(4)
C22 0.101(4) 0.079(3) 0.072(3) 0.005(2) 0.004(3) -0.030(3)
C23 0.057(3) 0.062(2) 0.058(2) 0.0136(18) 0.0051(19) 0.015(2)
C24 0.044(2) 0.0499(17) 0.053(2) 0.0137(17) 0.0021(17) 0.0094(18)
C25 0.047(2) 0.0531(18) 0.063(2) 0.0121(18) -0.0039(19) 0.0076(18)
C26 0.052(2) 0.059(2) 0.055(2) 0.0148(18) -0.0048(19) 0.0145(19)
C27 0.056(3) 0.065(2) 0.076(3) 0.017(2) 0.007(2) 0.007(2)
C28 0.065(3) 0.059(2) 0.064(3) 0.017(2) -0.012(2) 0.008(2)
C29 0.062(3) 0.065(2) 0.055(2) 0.0080(18) -0.004(2) 0.013(2)
C30 0.051(3) 0.070(2) 0.105(4) 0.012(2) -0.006(2) -0.005(2)
C31 0.054(3) 0.056(2) 0.058(2) 0.0093(18) -0.0068(19) 0.019(2)
C32 0.075(3) 0.058(2) 0.086(3) 0.007(2) -0.008(2) 0.004(2)
C33 0.065(3) 0.080(3) 0.095(3) 0.005(2) -0.025(2) 0.010(2)
Cl1A 0.1249(12) 0.1371(11) 0.1041(10) -0.0335(8) -0.0006(9) 0.0622(10)
Cl3 0.0701(10) 0.1013(10) 0.1152(13) -0.0210(9) -0.0021(9) -0.0140(9)
Cl31 0.0701(10) 0.1013(10) 0.1152(13) -0.0210(9) -0.0021(9) -0.0140(9)
F1A 0.207(4) 0.115(2) 0.098(2) -0.0457(17) -0.011(2) 0.002(2)
F2A 0.213(4) 0.106(2) 0.163(3) 0.0160(19) 0.004(3) -0.084(2)
O1A 0.067(2) 0.0583(15) 0.086(2) 0.0100(15) -0.0020(16) 0.0226(14)
N1A 0.055(2) 0.0659(18) 0.054(2) 0.0084(15) 0.0038(16) 0.0107(17)
N2A 0.058(2) 0.0641(17) 0.045(2) 0.0106(15) 0.0005(16) 0.0118(17)
C1A 0.090(4) 0.074(3) 0.070(3) -0.001(2) -0.010(3) 0.027(3)
C2A 0.052(3) 0.103(3) 0.064(3) 0.012(3) 0.008(2) 0.029(3)
C3A 0.061(3) 0.076(2) 0.061(3) 0.009(2) -0.002(2) 0.002(2)
C4A 0.050(3) 0.057(2) 0.052(2) 0.0131(17) 0.0003(19) 0.003(2)
C5A 0.067(3) 0.067(2) 0.086(3) 0.002(2) 0.007(2) -0.001(2)
C6A 0.086(4) 0.067(3) 0.099(4) -0.009(2) 0.002(3) 0.011(3)
C7A 0.051(2) 0.060(2) 0.045(2) 0.0051(17) 0.0050(19) 0.0016(19)
C8A 0.053(2) 0.0501(18) 0.048(2) 0.0127(16) -0.0024(19) 0.0017(18)
C9A 0.054(2) 0.0500(18) 0.041(2) 0.0072(16) 0.0018(18) 0.0035(18)
C10A 0.049(3) 0.063(2) 0.051(2) 0.0088(18) 0.001(2) 0.008(2)
C11A 0.062(3) 0.058(2) 0.048(2) 0.0080(17) -0.007(2) -0.001(2)
C12A 0.086(4) 0.076(3) 0.069(3) 0.005(2) -0.003(3) -0.008(3)
C13A 0.121(5) 0.087(3) 0.077(3) -0.005(3) -0.016(3) -0.022(3)
C14A 0.137(5) 0.079(3) 0.055(3) -0.011(2) -0.013(3) 0.006(3)
C15A 0.085(4) 0.088(3) 0.065(3) -0.007(2) 0.000(3) 0.009(3)
C16A 0.067(3) 0.075(2) 0.054(3) 0.001(2) -0.004(2) 0.006(2)
C17A 0.064(3) 0.060(2) 0.047(2) 0.0058(18) 0.002(2) -0.002(2)
C18A 0.076(3) 0.063(2) 0.066(3) 0.016(2) 0.009(2) 0.009(2)
C19A 0.094(4) 0.066(3) 0.086(4) 0.024(2) 0.017(3) 0.004(3)
C20A 0.125(5) 0.072(3) 0.103(4) 0.027(3) 0.004(4) -0.027(3)
C21A 0.0977(15) 0.1077(13) 0.1299(17) -0.0397(11) -0.0346(12) 0.0071(11)
C22A 0.109(4) 0.079(3) 0.079(3) 0.020(2) -0.018(3) -0.039(3)
C23A 0.058(3) 0.0478(18) 0.052(2) 0.0020(15) -0.0023(18) 0.0023(19)
C24A 0.055(2) 0.0420(16) 0.044(2) 0.0042(15) -0.0047(17) 0.0079(18)
C25A 0.064(3) 0.059(2) 0.052(2) 0.0024(17) -0.0009(19) 0.005(2)
C26A 0.059(3) 0.0415(16) 0.053(2) 0.0057(15) -0.0022(18) 0.0067(18)
C27A 0.058(3) 0.0480(18) 0.053(2) 0.0134(16) -0.0022(18) 0.0083(18)
C28A 0.070(3) 0.063(2) 0.060(3) -0.0069(18) -0.012(2) -0.001(2)
C29A 0.065(3) 0.0514(19) 0.093(3) 0.002(2) -0.009(2) -0.001(2)
C30A 0.057(3) 0.0544(19) 0.063(3) 0.0198(19) -0.001(2) 0.001(2)
C31A 0.056(3) 0.0501(19) 0.061(3) 0.0093(17) -0.0018(19) 0.010(2)
C32A 0.063(3) 0.070(2) 0.063(3) 0.0094(19) -0.014(2) -0.002(2)
C33A 0.052(2) 0.059(2) 0.064(2) 0.0171(18) 0.0019(19) 0.0079(19)
O2 0.103(3) 0.132(3) 0.090(2) -0.021(2) -0.032(2) 0.025(2)
C34 0.211(10) 0.225(10) 0.159(9) -0.030(8) -0.031(8) 0.065(8)
C35 0.39(2) 0.327(16) 0.188(12) 0.017(11) -0.002(13) 0.101(15)
O3 0.081(3) 0.0746(19) 0.221(4) 0.028(2) 0.014(3) -0.006(2)
C36 0.125(6) 0.159(6) 0.178(7) -0.006(5) 0.027(5) -0.016(5)
C37 0.44(2) 0.281(13) 0.282(16) -0.085(12) 0.141(16) -0.188(15)
O4 0.0662(19) 0.0713(16) 0.0601(16) 0.0079(13) 0.0029(14) 0.0033(15)

loop_
_atom_type_symbol
_atom_type_description
_atom_type_scat_dispersion_real
_atom_type_scat_dispersion_imag
_atom_type_scat_source
C C 0.0181 0.0091 'International Tables Vol C Tables 4.2.6.8 and 6.1.1.4'
H H 0.0000 0.0000 'International Tables Vol C Tables 4.2.6.8 and 6.1.1.4'
N N 0.0311 0.0180 'International Tables Vol C Tables 4.2.6.8 and 6.1.1.4'
O O 0.0492 0.0322 'International Tables Vol C Tables 4.2.6.8 and 6.1.1.4'
F F 0.0727 0.0534 'International Tables Vol C Tables 4.2.6.8 and 6.1.1.4'
Cl Cl 0.3639 0.7018 'International Tables Vol C Tables 4.2.6.8 and 6.1.1.4'

loop_
_geom_angle_atom_site_label_1
_geom_angle_atom_site_label_2
_geom_angle_atom_site_label_3
_geom_angle
_geom_angle_site_symmetry_1
_geom_angle_site_symmetry_3
_geom_angle_publ_flag
C3 Cl2 H3 10.2 . . ?
C5 Cl21 H5 9.7 . . ?
C31 O1 H1 118(3) . . ?
C31 O1 H51 122(8) . . ?
H1 O1 H51 118(8) . . ?
C7 N1 N2 107.8(3) . . ?
N1 N2 C9 110.4(3) . . ?
N1 N2 H52 124.8 . . ?
C9 N2 H52 124.8 . . ?
C2 C1 C6 122.1(4) . . ?
C2 C1 Cl1 119.7(4) . . ?
C6 C1 Cl1 118.3(4) . . ?
C1 C2 C3 118.6(4) . . ?
C1 C2 H2 120.7 . . ?
C3 C2 H2 120.7 . . ?
C4 C3 C2 122.0(4) . . ?
C4 C3 Cl2 119.8(3) . . ?
C2 C3 Cl2 117.5(4) . . ?
C4 C3 H3 119.9 . . ?
C2 C3 H3 118.1 . . ?
Cl2 C3 H3 8.5 . . ?
C3 C4 C5 117.1(3) . . ?
C3 C4 C7 123.9(4) . . ?
C5 C4 C7 118.9(4) . . ?
C4 C5 C6 122.0(4) . . ?
C4 C5 Cl21 122.0(3) . . ?
C6 C5 Cl21 114.9(4) . . ?
C4 C5 H5 120.1 . . ?
C6 C5 H5 117.8 . . ?
Cl21 C5 H5 7.8 . . ?
C1 C6 C5 118.0(4) . . ?
C1 C6 H6 121.0 . . ?
C5 C6 H6 121.0 . . ?
N1 C7 C8 109.3(3) . . ?
N1 C7 C4 118.9(3) . . ?
C8 C7 C4 131.3(3) . . ?
C9 C8 C7 104.9(3) . . ?
C9 C8 C10 125.6(3) . . ?
C7 C8 C10 129.2(3) . . ?
N2 C9 C8 107.6(3) . . ?
N2 C9 C23 120.4(3) . . ?
C8 C9 C23 131.7(3) . . ?
C8 C10 C11 111.8(3) . . ?
C8 C10 C17 115.3(3) . . ?
C11 C10 C17 111.8(3) . . ?
C8 C10 H10 105.7 . . ?
C11 C10 H10 105.7 . . ?
C17 C10 H10 105.7 . . ?
C12 C11 C16 117.2(4) . . ?
C12 C11 C10 120.5(4) . . ?
C16 C11 C10 122.3(4) . . ?
C13 C12 C11 122.0(5) . . ?
C13 C12 H12 119.0 . . ?
C11 C12 H12 119.0 . . ?
C14 C13 C12 118.0(5) . . ?
C14 C13 H13 121.0 . . ?
C12 C13 H13 121.0 . . ?
C15 C14 F1 119.6(6) . . ?
C15 C14 C13 122.3(5) . . ?
F1 C14 C13 118.1(6) . . ?
C14 C15 C16 119.4(5) . . ?
C14 C15 H15 120.3 . . ?
C16 C15 H15 120.3 . . ?
C15 C16 C11 121.2(4) . . ?
C15 C16 H16 119.4 . . ?
C11 C16 H16 119.4 . . ?
C22 C17 C18 117.5(5) . . ?
C22 C17 C10 124.2(3) . . ?
C18 C17 C10 118.3(5) . . ?
C19 C18 C17 120.3(6) . . ?
C19 C18 H18 119.9 . . ?
C17 C18 H18 119.9 . . ?
C20 C19 C18 119.5(6) . . ?
C20 C19 H19 120.3 . . ?
C18 C19 H19 120.3 . . ?
C21 C20 C19 122.4(7) . . ?
C21 C20 F2 119.3(9) . . ?
C19 C20 F2 118.3(8) . . ?
C20 C21 C22 118.5(7) . . ?
C20 C21 H21 120.8 . . ?
C22 C21 H21 120.8 . . ?
C17 C22 C21 121.9(5) . . ?
C17 C22 H22 119.0 . . ?
C21 C22 H22 119.1 . . ?
C9 C23 C24 118.2(3) . . ?
C9 C23 H23A 107.8 . . ?
C24 C23 H23A 107.8 . . ?
C9 C23 H23B 107.8 . . ?
C24 C23 H23B 107.8 . . ?
H23A C23 H23B 107.1 . . ?
C27 C24 C25 108.3(3) . . ?
C27 C24 C26 108.4(3) . . ?
C25 C24 C26 107.1(3) . . ?
C27 C24 C23 112.6(3) . . ?
C25 C24 C23 111.7(3) . . ?
C26 C24 C23 108.5(3) . . ?
C28 C25 C24 110.9(3) . . ?
C28 C25 H25A 109.5 . . ?
C24 C25 H25A 109.5 . . ?
C28 C25 H25B 109.5 . . ?
C24 C25 H25B 109.5 . . ?
H25A C25 H25B 108.0 . . ?
C31 C26 C24 111.6(3) . . ?
C31 C26 H26A 109.3 . . ?
C24 C26 H26A 109.3 . . ?
C31 C26 H26B 109.3 . . ?
C24 C26 H26B 109.3 . . ?
H26A C26 H26B 108.0 . . ?
C30 C27 C24 110.5(3) . . ?
C30 C27 H27A 109.5 . . ?
C24 C27 H27A 109.5 . . ?
C30 C27 H27B 109.5 . . ?
C24 C27 H27B 109.5 . . ?
H27A C27 H27B 108.1 . . ?
C25 C28 C33 109.8(3) . . ?
C25 C28 C29 109.4(3) . . ?
C33 C28 C29 110.2(3) . . ?
C25 C28 H28 109.1 . . ?
C33 C28 H28 109.1 . . ?
C29 C28 H28 109.1 . . ?
C31 C29 C28 108.9(3) . . ?
C31 C29 H29A 109.9 . . ?
C28 C29 H29A 109.9 . . ?
C31 C29 H29B 109.9 . . ?
C28 C29 H29B 109.9 . . ?
H29A C29 H29B 108.3 . . ?
C27 C30 C33 109.9(3) . . ?
C27 C30 C32 110.1(4) . . ?
C33 C30 C32 108.9(4) . . ?
C27 C30 H30 109.3 . . ?
C33 C30 H30 109.3 . . ?
C32 C30 H30 109.3 . . ?
O1 C31 C26 109.6(3) . . ?
O1 C31 C29 107.8(3) . . ?
C26 C31 C29 109.5(3) . . ?
O1 C31 C32 110.7(3) . . ?
C26 C31 C32 109.6(3) . . ?
C29 C31 C32 109.5(3) . . ?
C31 C32 C30 109.1(3) . . ?
C31 C32 H32A 109.9 . . ?
C30 C32 H32A 109.9 . . ?
C31 C32 H32B 109.8 . . ?
C30 C32 H32B 109.9 . . ?
H32A C32 H32B 108.3 . . ?
C28 C33 C30 108.5(4) . . ?
C28 C33 H33A 110.0 . . ?
C30 C33 H33A 110.0 . . ?
C28 C33 H33B 110.0 . . ?
C30 C33 H33B 110.0 . . ?
H33A C33 H33B 108.4 . . ?
C3A Cl3 H3A 4.0 . . ?
C5A Cl31 H5A 11.1 . . ?
C31A O1A H1A 104(5) . . ?
C7A N1A N2A 107.7(3) . . ?
C9A N2A N1A 109.5(3) . . ?
C9A N2A H11 121(3) . . ?
N1A N2A H11 129(3) . . ?
C6A C1A C2A 121.5(4) . . ?
C6A C1A Cl1A 120.6(4) . . ?
C2A C1A Cl1A 117.9(4) . . ?
C1A C2A C3A 118.6(4) . . ?
C1A C2A H2A 120.7 . . ?
C3A C2A H2A 120.7 . . ?
C4A C3A C2A 121.5(4) . . ?
C4A C3A Cl3 121.7(3) . . ?
C2A C3A Cl3 116.8(4) . . ?
C4A C3A H3A 118.7 . . ?
C2A C3A H3A 119.8 . . ?
Cl3 C3A H3A 3.1 . . ?
C3A C4A C5A 117.0(4) . . ?
C3A C4A C7A 124.6(4) . . ?
C5A C4A C7A 118.4(3) . . ?
C6A C5A C4A 122.0(4) . . ?
C6A C5A Cl31 117.8(4) . . ?
C4A C5A Cl31 119.5(3) . . ?
C6A C5A H5A 118.7 . . ?
C4A C5A H5A 119.3 . . ?
Cl31 C5A H5A 8.2 . . ?
C1A C6A C5A 119.2(5) . . ?
C1A C6A H6A 120.4 . . ?
C5A C6A H6A 120.4 . . ?
N1A C7A C8A 109.7(3) . . ?
N1A C7A C4A 118.8(3) . . ?
C8A C7A C4A 131.0(3) . . ?
C9A C8A C7A 104.0(3) . . ?
C9A C8A C10A 125.9(3) . . ?
C7A C8A C10A 129.7(3) . . ?
N2A C9A C8A 109.0(3) . . ?
N2A C9A C23A 120.7(3) . . ?
C8A C9A C23A 130.1(3) . . ?
C8A C10A C11A 113.5(3) . . ?
C8A C10A C17A 112.7(3) . . ?
C11A C10A C17A 113.0(3) . . ?
C8A C10A H10A 103(2) . . ?
C11A C10A H10A 107(2) . . ?
C17A C10A H10A 107(2) . . ?
C16A C11A C12A 118.1(4) . . ?
C16A C11A C10A 123.0(4) . . ?
C12A C11A C10A 118.9(4) . . ?
C11A C12A C13A 121.9(5) . . ?
C11A C12A H12A 119.1 . . ?
C13A C12A H12A 119.1 . . ?
C14A C13A C12A 117.4(5) . . ?
C14A C13A H13A 121.3 . . ?
C12A C13A H13A 121.3 . . ?
C15A C14A C13A 122.9(5) . . ?
C15A C14A F1A 118.5(6) . . ?
C13A C14A F1A 118.6(6) . . ?
C14A C15A C16A 118.7(4) . . ?
C14A C15A H15A 120.7 . . ?
C16A C15A H15A 120.7 . . ?
C11A C16A C15A 120.9(4) . . ?
C11A C16A H16A 119.5 . . ?
C15A C16A H16A 119.5 . . ?
C22A C17A C18A 117.2(4) . . ?
C22A C17A C10A 122.9(3) . . ?
C18A C17A C10A 119.9(4) . . ?
C19A C18A C17A 122.8(5) . . ?
C19A C18A H18A 118.6 . . ?
C17A C18A H18A 118.6 . . ?
C20A C19A C18A 118.5(4) . . ?
C20A C19A H19A 120.7 . . ?
C18A C19A H19A 120.7 . . ?
C19A C20A C21A 122.0(5) . . ?
C19A C20A F2A 120.4(5) . . ?
C21A C20A F2A 117.6(6) . . ?
C20A C21A C22A 118.1(5) . . ?
C20A C21A H21A 120.9 . . ?
C22A C21A H21A 120.9 . . ?
C17A C22A C21A 121.4(4) . . ?
C17A C22A H22A 119.3 . . ?
C21A C22A H22A 119.3 . . ?
C9A C23A C24A 115.9(3) . . ?
C9A C23A H23C 108.3 . . ?
C24A C23A H23C 108.3 . . ?
C9A C23A H23D 108.3 . . ?
C24A C23A H23D 108.3 . . ?
H23C C23A H23D 107.4 . . ?
C25A C24A C26A 108.6(3) . . ?
C25A C24A C27A 108.3(3) . . ?
C26A C24A C27A 107.4(3) . . ?
C25A C24A C23A 111.9(3) . . ?
C26A C24A C23A 108.8(3) . . ?
C27A C24A C23A 111.6(3) . . ?
C24A C25A C28A 110.8(3) . . ?
C24A C25A H25C 109.5 . . ?
C28A C25A H25C 109.5 . . ?
C24A C25A H25D 109.5 . . ?
C28A C25A H25D 109.5 . . ?
H25C C25A H25D 108.1 . . ?
C31A C26A C24A 110.8(3) . . ?
C31A C26A H26C 109.5 . . ?
C24A C26A H26C 109.5 . . ?
C31A C26A H26D 109.5 . . ?
C24A C26A H26D 109.5 . . ?
H26C C26A H26D 108.1 . . ?
C30A C27A C24A 111.2(3) . . ?
C30A C27A H27C 109.4 . . ?
C24A C27A H27C 109.4 . . ?
C30A C27A H27D 109.4 . . ?
C24A C27A H27D 109.4 . . ?
H27C C27A H27D 108.0 . . ?
C29A C28A C32A 109.1(3) . . ?
C29A C28A C25A 110.1(3) . . ?
C32A C28A C25A 109.2(3) . . ?
C29A C28A H28A 109.5 . . ?
C32A C28A H28A 109.5 . . ?
C25A C28A H28A 109.5 . . ?
C30A C29A C28A 108.9(3) . . ?
C30A C29A H29C 109.9 . . ?
C28A C29A H29C 109.9 . . ?
C30A C29A H29D 109.9 . . ?
C28A C29A H29D 109.9 . . ?
H29C C29A H29D 108.3 . . ?
C29A C30A C27A 109.8(3) . . ?
C29A C30A C33A 110.1(3) . . ?
C27A C30A C33A 109.2(3) . . ?
C29A C30A H30A 109.2 . . ?
C27A C30A H30A 109.2 . . ?
C33A C30A H30A 109.2 . . ?
O1A C31A C32A 111.3(3) . . ?
O1A C31A C33A 107.3(3) . . ?
C32A C31A C33A 109.6(3) . . ?
O1A C31A C26A 109.6(3) . . ?
C32A C31A C26A 109.7(3) . . ?
C33A C31A C26A 109.3(3) . . ?
C31A C32A C28A 109.6(3) . . ?
C31A C32A H32C 109.8 . . ?
C28A C32A H32C 109.8 . . ?
C31A C32A H32D 109.8 . . ?
C28A C32A H32D 109.8 . . ?
H32C C32A H32D 108.2 . . ?
C31A C33A C30A 108.7(3) . . ?
C31A C33A H33C 110.0 . . ?
C30A C33A H33C 109.9 . . ?
C31A C33A H33D 109.9 . . ?
C30A C33A H33D 109.9 . . ?
H33C C33A H33D 108.3 . . ?
O2 C34 C35 117.1(11) . . ?
O2 C34 H34A 108.0 . . ?
C35 C34 H34A 108.0 . . ?
O2 C34 H34B 108.1 . . ?
C35 C34 H34B 108.0 . . ?
H34A C34 H34B 107.3 . . ?
C34 C35 H35A 109.5 . . ?
C34 C35 H35B 109.5 . . ?
H35A C35 H35B 109.5 . . ?
C34 C35 H35C 109.5 . . ?
H35A C35 H35C 109.5 . . ?
H35B C35 H35C 109.5 . . ?
C36 O3 H31 122(5) . . ?
O3 C36 C37 120.0(8) . . ?
O3 C36 H36A 107.4 . . ?
C37 C36 H36A 107.5 . . ?
O3 C36 H36B 107.4 . . ?
C37 C36 H36B 107.0 . . ?
H36A C36 H36B 106.9 . . ?
C36 C37 H37A 111.6 . . ?
C36 C37 H37B 112.3 . . ?
H37A C37 H37B 106.9 . . ?
C36 C37 H37C 111.5 . . ?
H37A C37 H37C 107.1 . . ?
H37B C37 H37C 107.2 . . ?
H4 O4 H41 115(5) . . ?

loop_
_geom_bond_atom_site_label_1
_geom_bond_atom_site_label_2
_geom_bond_distance
_geom_bond_site_symmetry_2
_geom_bond_publ_flag
Cl1 C1 1.737(4) . ?
Cl2 C3 1.723(5) . ?
Cl2 H3 0.7908 . ?
Cl21 C5 1.686(5) . ?
Cl21 H5 0.7612 . ?
F1 C14 1.355(5) . ?
F2 C20 1.370(7) . ?
O1 C31 1.442(4) . ?
O1 H1 1.0003(10) . ?
O1 H51 0.85(12) . ?
N1 C7 1.334(4) . ?
N1 N2 1.350(4) . ?
N2 C9 1.350(4) . ?
N2 H52 0.8600 . ?
C1 C2 1.353(6) . ?
C1 C6 1.370(6) . ?
C2 C3 1.388(5) . ?
C2 H2 0.9300 . ?
C3 C4 1.376(5) . ?
C3 H3 0.9554 . ?
C4 C5 1.382(5) . ?
C4 C7 1.472(5) . ?
C5 C6 1.388(6) . ?
C5 H5 0.9443 . ?
C6 H6 0.9300 . ?
C7 C8 1.417(4) . ?
C8 C9 1.394(5) . ?
C8 C10 1.517(5) . ?
C9 C23 1.496(5) . ?
C10 C11 1.519(5) . ?
C10 C17 1.521(6) . ?
C10 H10 0.9800 . ?
C11 C12 1.386(6) . ?
C11 C16 1.394(5) . ?
C12 C13 1.381(6) . ?
C12 H12 0.9300 . ?
C13 C14 1.367(7) . ?
C13 H13 0.9300 . ?
C14 C15 1.350(7) . ?
C15 C16 1.374(6) . ?
C15 H15 0.9300 . ?
C16 H16 0.9300 . ?
C17 C22 1.367(6) . ?
C17 C18 1.404(6) . ?
C18 C19 1.379(9) . ?
C18 H18 0.9300 . ?
C19 C20 1.356(10) . ?
C19 H19 0.9300 . ?
C20 C21 1.340(9) . ?
C21 C22 1.392(7) . ?
C21 H21 0.9300 . ?
C22 H22 0.9300 . ?
C23 C24 1.539(5) . ?
C23 H23A 0.9700 . ?
C23 H23B 0.9700 . ?
C24 C27 1.529(5) . ?
C24 C25 1.534(4) . ?
C24 C26 1.538(5) . ?
C25 C28 1.518(5) . ?
C25 H25A 0.9700 . ?
C25 H25B 0.9700 . ?
C26 C31 1.506(5) . ?
C26 H26A 0.9700 . ?
C26 H26B 0.9700 . ?
C27 C30 1.519(6) . ?
C27 H27A 0.9700 . ?
C27 H27B 0.9700 . ?
C28 C33 1.525(6) . ?
C28 C29 1.525(5) . ?
C28 H28 1.06(4) . ?
C29 C31 1.519(5) . ?
C29 H29A 0.9700 . ?
C29 H29B 0.9700 . ?
C30 C33 1.531(6) . ?
C30 C32 1.534(6) . ?
C30 H30 0.95(4) . ?
C31 C32 1.523(5) . ?
C32 H32A 0.9700 . ?
C32 H32B 0.9700 . ?
C33 H33A 0.9700 . ?
C33 H33B 0.9700 . ?
Cl1A C1A 1.736(5) . ?
Cl3 C3A 1.654(5) . ?
Cl3 H3A 0.7227 . ?
Cl31 C5A 1.627(5) . ?
Cl31 H5A 0.7023 . ?
F1A C14A 1.364(5) . ?
F2A C20A 1.371(6) . ?
O1A C31A 1.447(4) . ?
O1A H1A 0.75(6) . ?
N1A C7A 1.342(4) . ?
N1A N2A 1.350(4) . ?
N2A C9A 1.338(4) . ?
N2A H11 1.08(6) . ?
C1A C6A 1.351(6) . ?
C1A C2A 1.366(6) . ?
C2A C3A 1.396(6) . ?
C2A H2A 0.9300 . ?
C3A C4A 1.380(5) . ?
C3A H3A 0.9348 . ?
C4A C5A 1.384(5) . ?
C4A C7A 1.486(5) . ?
C5A C6A 1.378(6) . ?
C5A H5A 0.9472 . ?
C6A H6A 0.9300 . ?
C7A C8A 1.403(5) . ?
C8A C9A 1.395(5) . ?
C8A C10A 1.504(5) . ?
C9A C23A 1.508(5) . ?
C10A C11A 1.516(5) . ?
C10A C17A 1.534(5) . ?
C10A H10A 0.89(4) . ?
C11A C16A 1.375(5) . ?
C11A C12A 1.378(6) . ?
C12A C13A 1.385(6) . ?
C12A H12A 0.9300 . ?
C13A C14A 1.361(7) . ?
C13A H13A 0.9300 . ?
C14A C15A 1.351(7) . ?
C15A C16A 1.385(6) . ?
C15A H15A 0.9300 . ?
C16A H16A 0.9300 . ?
C17A C22A 1.342(6) . ?
C17A C18A 1.389(5) . ?
C18A C19A 1.357(6) . ?
C18A H18A 0.9300 . ?
C19A C20A 1.332(7) . ?
C19A H19A 0.9300 . ?
C20A C21A 1.370(8) . ?
C21A C22A 1.401(7) . ?
C21A H21A 0.9300 . ?
C22A H22A 0.9300 . ?
C23A C24A 1.538(5) . ?
C23A H23C 0.9700 . ?
C23A H23D 0.9700 . ?
C24A C25A 1.522(5) . ?
C24A C26A 1.530(4) . ?
C24A C27A 1.533(4) . ?
C25A C28A 1.529(5) . ?
C25A H25C 0.9700 . ?
C25A H25D 0.9700 . ?
C26A C31A 1.528(5) . ?
C26A H26C 0.9700 . ?
C26A H26D 0.9700 . ?
C27A C30A 1.520(5) . ?
C27A H27C 0.9700 . ?
C27A H27D 0.9700 . ?
C28A C29A 1.523(5) . ?
C28A C32A 1.526(5) . ?
C28A H28A 0.99(4) . ?
C29A C30A 1.519(5) . ?
C29A H29C 0.9700 . ?
C29A H29D 0.9700 . ?
C30A C33A 1.528(5) . ?
C30A H30A 1.01(4) . ?
C31A C32A 1.519(5) . ?
C31A C33A 1.523(5) . ?
C32A H32C 0.9700 . ?
C32A H32D 0.9700 . ?
C33A H33C 0.9700 . ?
C33A H33D 0.9700 . ?
O2 C34 1.360(7) . ?
C34 C35 1.388(8) . ?
C34 H34A 0.9700 . ?
C34 H34B 0.9700 . ?
C35 H35A 0.9600 . ?
C35 H35B 0.9600 . ?
C35 H35C 0.9600 . ?
O3 C36 1.360(6) . ?
O3 H31 1.0000(13) . ?
C36 C37 1.366(8) . ?
C36 H36A 0.9700 . ?
C36 H36B 0.9700 . ?
C37 H37A 0.9803 . ?
C37 H37B 0.9817 . ?
C37 H37C 0.9802 . ?
O4 H4 1.0000(11) . ?
O4 H41 1.0004(11) . ?

loop_
_geom_torsion_atom_site_label_1
_geom_torsion_atom_site_label_2
_geom_torsion_atom_site_label_3
_geom_torsion_atom_site_label_4
_geom_torsion
_geom_torsion_site_symmetry_1
_geom_torsion_site_symmetry_2
_geom_torsion_site_symmetry_3
_geom_torsion_site_symmetry_4
_geom_torsion_publ_flag
C7 N1 N2 C9 0.0(4) . . . . ?
C6 C1 C2 C3 -2.2(6) . . . . ?
Cl1 C1 C2 C3 177.5(3) . . . . ?
C1 C2 C3 C4 -1.0(6) . . . . ?
C1 C2 C3 Cl2 169.5(3) . . . . ?
C2 C3 C4 C5 3.8(5) . . . . ?
Cl2 C3 C4 C5 -166.5(3) . . . . ?
C2 C3 C4 C7 -177.6(3) . . . . ?
Cl2 C3 C4 C7 12.1(5) . . . . ?
C3 C4 C5 C6 -3.5(5) . . . . ?
C7 C4 C5 C6 177.8(3) . . . . ?
C3 C4 C5 Cl21 164.1(3) . . . . ?
C7 C4 C5 Cl21 -14.6(5) . . . . ?
C2 C1 C6 C5 2.5(6) . . . . ?
Cl1 C1 C6 C5 -177.3(3) . . . . ?
C4 C5 C6 C1 0.5(5) . . . . ?
Cl21 C5 C6 C1 -167.9(3) . . . . ?
N2 N1 C7 C8 0.2(4) . . . . ?
N2 N1 C7 C4 -172.3(3) . . . . ?
C3 C4 C7 N1 -98.6(5) . . . . ?
C5 C4 C7 N1 80.0(5) . . . . ?
C3 C4 C7 C8 90.8(5) . . . . ?
C5 C4 C7 C8 -90.6(5) . . . . ?
N1 C7 C8 C9 -0.3(4) . . . . ?
C4 C7 C8 C9 171.0(4) . . . . ?
N1 C7 C8 C10 -174.3(4) . . . . ?
C4 C7 C8 C10 -3.0(7) . . . . ?
N1 N2 C9 C8 -0.2(5) . . . . ?
N1 N2 C9 C23 174.9(3) . . . . ?
C7 C8 C9 N2 0.3(4) . . . . ?
C10 C8 C9 N2 174.6(4) . . . . ?
C7 C8 C9 C23 -174.0(4) . . . . ?
C10 C8 C9 C23 0.3(7) . . . . ?
C9 C8 C10 C11 -139.4(4) . . . . ?
C7 C8 C10 C11 33.4(6) . . . . ?
C9 C8 C10 C17 91.4(5) . . . . ?
C7 C8 C10 C17 -95.8(5) . . . . ?
C8 C10 C11 C12 73.3(4) . . . . ?
C17 C10 C11 C12 -155.7(3) . . . . ?
C8 C10 C11 C16 -102.9(4) . . . . ?
C17 C10 C11 C16 28.1(4) . . . . ?
C16 C11 C12 C13 0.5(5) . . . . ?
C10 C11 C12 C13 -175.9(3) . . . . ?
C11 C12 C13 C14 0.5(6) . . . . ?
C12 C13 C14 C15 -1.1(6) . . . . ?
C12 C13 C14 F1 177.8(3) . . . . ?
F1 C14 C15 C16 -178.2(3) . . . . ?
C13 C14 C15 C16 0.7(6) . . . . ?
C14 C15 C16 C11 0.4(6) . . . . ?
C12 C11 C16 C15 -0.9(5) . . . . ?
C10 C11 C16 C15 175.4(3) . . . . ?
C8 C10 C17 C22 20.9(5) . . . . ?
C11 C10 C17 C22 -108.3(4) . . . . ?
C8 C10 C17 C18 -161.4(3) . . . . ?
C11 C10 C17 C18 69.5(4) . . . . ?
C22 C17 C18 C19 0.7(6) . . . . ?
C10 C17 C18 C19 -177.2(4) . . . . ?
C17 C18 C19 C20 0.1(9) . . . . ?
C18 C19 C20 C21 -0.6(11) . . . . ?
C18 C19 C20 F2 179.6(4) . . . . ?
C19 C20 C21 C22 0.3(10) . . . . ?
F2 C20 C21 C22 -179.9(5) . . . . ?
C18 C17 C22 C21 -1.0(7) . . . . ?
C10 C17 C22 C21 176.8(4) . . . . ?
C20 C21 C22 C17 0.5(8) . . . . ?
N2 C9 C23 C24 74.8(5) . . . . ?
C8 C9 C23 C24 -111.5(5) . . . . ?
C9 C23 C24 C27 64.2(4) . . . . ?
C9 C23 C24 C25 -57.9(4) . . . . ?
C9 C23 C24 C26 -175.8(3) . . . . ?
C27 C24 C25 C28 58.3(4) . . . . ?
C26 C24 C25 C28 -58.5(4) . . . . ?
C23 C24 C25 C28 -177.2(3) . . . . ?
C27 C24 C26 C31 -58.2(4) . . . . ?
C25 C24 C26 C31 58.5(4) . . . . ?
C23 C24 C26 C31 179.2(3) . . . . ?
C25 C24 C27 C30 -58.4(4) . . . . ?
C26 C24 C27 C30 57.5(4) . . . . ?
C23 C24 C27 C30 177.6(3) . . . . ?
C24 C25 C28 C33 -60.2(4) . . . . ?
C24 C25 C28 C29 61.0(4) . . . . ?
C25 C28 C29 C31 -60.3(4) . . . . ?
C33 C28 C29 C31 60.5(4) . . . . ?
C24 C27 C30 C33 60.5(4) . . . . ?
C24 C27 C30 C32 -59.5(4) . . . . ?
C24 C26 C31 O1 -178.6(3) . . . . ?
C24 C26 C31 C29 -60.5(4) . . . . ?
C24 C26 C31 C32 59.7(3) . . . . ?
C28 C29 C31 O1 179.3(3) . . . . ?
C28 C29 C31 C26 60.0(4) . . . . ?
C28 C29 C31 C32 -60.2(4) . . . . ?
O1 C31 C32 C30 179.8(3) . . . . ?
C26 C31 C32 C30 -59.2(4) . . . . ?
C29 C31 C32 C30 61.0(4) . . . . ?
C27 C30 C32 C31 59.5(4) . . . . ?
C33 C30 C32 C31 -61.1(5) . . . . ?
C25 C28 C33 C30 59.9(4) . . . . ?
C29 C28 C33 C30 -60.7(4) . . . . ?
C27 C30 C33 C28 -60.2(4) . . . . ?
C32 C30 C33 C28 60.5(4) . . . . ?
C7A N1A N2A C9A 0.4(4) . . . . ?
C6A C1A C2A C3A -4.4(6) . . . . ?
Cl1A C1A C2A C3A 174.0(3) . . . . ?
C1A C2A C3A C4A 0.4(6) . . . . ?
C1A C2A C3A Cl3 -179.9(3) . . . . ?
C2A C3A C4A C5A 3.7(5) . . . . ?
Cl3 C3A C4A C5A -176.0(3) . . . . ?
C2A C3A C4A C7A -175.1(3) . . . . ?
Cl3 C3A C4A C7A 5.2(5) . . . . ?
C3A C4A C5A C6A -4.2(6) . . . . ?
C7A C4A C5A C6A 174.7(4) . . . . ?
C3A C4A C5A Cl31 165.7(3) . . . . ?
C7A C4A C5A Cl31 -15.4(5) . . . . ?
C2A C1A C6A C5A 4.0(7) . . . . ?
Cl1A C1A C6A C5A -174.3(3) . . . . ?
C4A C5A C6A C1A 0.4(7) . . . . ?
Cl31 C5A C6A C1A -169.6(4) . . . . ?
N2A N1A C7A C8A 0.6(4) . . . . ?
N2A N1A C7A C4A -172.2(3) . . . . ?
C3A C4A C7A N1A -93.4(4) . . . . ?
C5A C4A C7A N1A 87.8(4) . . . . ?
C3A C4A C7A C8A 95.7(5) . . . . ?
C5A C4A C7A C8A -83.1(5) . . . . ?
N1A C7A C8A C9A -1.3(4) . . . . ?
C4A C7A C8A C9A 170.3(4) . . . . ?
N1A C7A C8A C10A 172.4(4) . . . . ?
C4A C7A C8A C10A -16.0(6) . . . . ?
N1A N2A C9A C8A -1.2(4) . . . . ?
N1A N2A C9A C23A 174.8(3) . . . . ?
C7A C8A C9A N2A 1.5(4) . . . . ?
C10A C8A C9A N2A -172.5(4) . . . . ?
C7A C8A C9A C23A -174.0(3) . . . . ?
C10A C8A C9A C23A 12.0(6) . . . . ?
C9A C8A C10A C11A -152.4(4) . . . . ?
C7A C8A C10A C11A 35.2(6) . . . . ?
C9A C8A C10A C17A 77.6(5) . . . . ?
C7A C8A C10A C17A -94.9(4) . . . . ?
C8A C10A C11A C16A -101.4(4) . . . . ?
C17A C10A C11A C16A 28.5(5) . . . . ?
C8A C10A C11A C12A 76.1(5) . . . . ?
C17A C10A C11A C12A -154.0(3) . . . . ?
C16A C11A C12A C13A 1.6(6) . . . . ?
C10A C11A C12A C13A -176.0(4) . . . . ?
C11A C12A C13A C14A -0.1(6) . . . . ?
C12A C13A C14A C15A -1.8(7) . . . . ?
C12A C13A C14A F1A 178.8(4) . . . . ?
C13A C14A C15A C16A 2.1(7) . . . . ?
F1A C14A C15A C16A -178.6(4) . . . . ?
C12A C11A C16A C15A -1.4(5) . . . . ?
C10A C11A C16A C15A 176.1(3) . . . . ?
C14A C15A C16A C11A -0.4(6) . . . . ?
C8A C10A C17A C22A 15.4(6) . . . . ?
C11A C10A C17A C22A -114.9(4) . . . . ?
C8A C10A C17A C18A -164.3(3) . . . . ?
C11A C10A C17A C18A 65.4(5) . . . . ?
C22A C17A C18A C19A 0.5(6) . . . . ?
C10A C17A C18A C19A -179.8(4) . . . . ?
C17A C18A C19A C20A -0.2(7) . . . . ?
C18A C19A C20A C21A -0.1(8) . . . . ?
C18A C19A C20A F2A 180.0(4) . . . . ?
C19A C20A C21A C22A 0.0(8) . . . . ?
F2A C20A C21A C22A 180.0(5) . . . . ?
C18A C17A C22A C21A -0.5(7) . . . . ?
C10A C17A C22A C21A 179.8(4) . . . . ?
C20A C21A C22A C17A 0.3(8) . . . . ?
N2A C9A C23A C24A -80.6(4) . . . . ?
C8A C9A C23A C24A 94.5(4) . . . . ?
C9A C23A C24A C25A -61.4(4) . . . . ?
C9A C23A C24A C26A 178.5(3) . . . . ?
C9A C23A C24A C27A 60.2(4) . . . . ?
C26A C24A C25A C28A -58.7(3) . . . . ?
C27A C24A C25A C28A 57.7(4) . . . . ?
C23A C24A C25A C28A -178.9(3) . . . . ?
C25A C24A C26A C31A 58.1(3) . . . . ?
C27A C24A C26A C31A -58.9(4) . . . . ?
C23A C24A C26A C31A -179.8(3) . . . . ?
C25A C24A C27A C30A -58.1(4) . . . . ?
C26A C24A C27A C30A 59.1(4) . . . . ?
C23A C24A C27A C30A 178.3(3) . . . . ?
C24A C25A C28A C29A -59.7(4) . . . . ?
C24A C25A C28A C32A 60.1(4) . . . . ?
C32A C28A C29A C30A -60.3(4) . . . . ?
C25A C28A C29A C30A 59.5(4) . . . . ?
C28A C29A C30A C27A -59.6(4) . . . . ?
C28A C29A C30A C33A 60.7(4) . . . . ?
C24A C27A C30A C29A 59.9(3) . . . . ?
C24A C27A C30A C33A -60.9(4) . . . . ?
C24A C26A C31A O1A 178.4(3) . . . . ?
C24A C26A C31A C32A -59.2(3) . . . . ?
C24A C26A C31A C33A 61.0(4) . . . . ?
O1A C31A C32A C28A -179.1(3) . . . . ?
C33A C31A C32A C28A -60.6(4) . . . . ?
C26A C31A C32A C28A 59.5(3) . . . . ?
C29A C28A C32A C31A 60.6(4) . . . . ?
C25A C28A C32A C31A -59.7(4) . . . . ?
O1A C31A C33A C30A -179.2(3) . . . . ?
C32A C31A C33A C30A 59.8(4) . . . . ?
C26A C31A C33A C30A -60.4(4) . . . . ?
C29A C30A C33A C31A -60.3(4) . . . . ?
C27A C30A C33A C31A 60.4(4) . . . . ?
